data_1518790
loop_
_publ_author_name
'Suman Malli'
'Mrinal Kanti Ghosha'
'Manoj Mohapatrab'
'Sudip Mohapatrac'
'Swarup Chattopadhyaya'

_publ_section_title
;
 Synthesis, structure and spectral properties of dithiocarbamato bridged
 dirhenium(III,II) complexes: A combined experimental and theoretical
 study
;
_journal_name_full 'Inorganica Chimica Acta'
_journal_page_first 129
_journal_page_last 135
_journal_volume 424
_journal_year 2015
_chemical_formula_moiety 'C40 H52 Cl2 N3 P2 Re2 S6, C2 H6 O'
_chemical_formula_sum 'C42 H58 Cl2 N3 O P2 Re2 S6'
_chemical_formula_weight 1318.51
_chemical_name_systematic
; 
 ? 
;
_space_group_IT_number 2
_symmetry_cell_setting triclinic
_symmetry_space_group_name_Hall '-P 1'
_symmetry_space_group_name_H-M 'P -1'
_atom_sites_solution_hydrogens geom
_atom_sites_solution_primary direct
_atom_sites_solution_secondary difmap
_audit_creation_method SHELXL-97
_cell_angle_alpha 94.244(6)
_cell_angle_beta 105.724(5)
_cell_angle_gamma 116.293(5)
_cell_formula_units_Z 2
_cell_length_a 11.441(5)
_cell_length_b 12.816(6)
_cell_length_c 19.954(9)
_cell_measurement_reflns_used 956
_cell_measurement_temperature 220(2)
_cell_measurement_theta_max 28.22
_cell_measurement_theta_min 2.43
_cell_volume 2460.3(19)
_computing_cell_refinement 'Bruker SAINT'
_computing_data_collection 'Bruker SMART'
_computing_data_reduction 'Bruker SAINT'
_computing_molecular_graphics 'Bruker SHELXTL'
_computing_publication_material 'Bruker SHELXTL'
_computing_structure_refinement 'SHELXL-97 (Sheldrick, 2008)'
_computing_structure_solution 'SHELXS-97 (Sheldrick, 2008)'
_diffrn_ambient_temperature 220(2)
_diffrn_measured_fraction_theta_full 0.985
_diffrn_measured_fraction_theta_max 0.985
_diffrn_measurement_device_type 'Bruker APEX-II CCD'
_diffrn_measurement_method '\w scans'
_diffrn_radiation_monochromator graphite
_diffrn_radiation_source 'fine-focus sealed tube'
_diffrn_radiation_type MoK\a
_diffrn_radiation_wavelength 0.71073
_diffrn_reflns_av_R_equivalents 0.0378
_diffrn_reflns_av_sigmaI/netI 0.0457
_diffrn_reflns_limit_h_max 15
_diffrn_reflns_limit_h_min -15
_diffrn_reflns_limit_k_max 16
_diffrn_reflns_limit_k_min -16
_diffrn_reflns_limit_l_max 26
_diffrn_reflns_limit_l_min -26
_diffrn_reflns_number 28677
_diffrn_reflns_theta_full 28.00
_diffrn_reflns_theta_max 28.00
_diffrn_reflns_theta_min 1.82
_exptl_absorpt_coefficient_mu 5.380
_exptl_absorpt_correction_T_max 0.5891
_exptl_absorpt_correction_T_min 0.4992
_exptl_absorpt_correction_type empirical
_exptl_absorpt_process_details '(SADABS; Bruker, 2008)'
_exptl_crystal_colour red
_exptl_crystal_density_diffrn 1.780
_exptl_crystal_density_method 'not measured'
_exptl_crystal_description block
_exptl_crystal_F_000 1298
_exptl_crystal_size_max 0.15
_exptl_crystal_size_mid 0.14
_exptl_crystal_size_min 0.11
_refine_diff_density_max 1.851
_refine_diff_density_min -2.234
_refine_diff_density_rms 0.391
_refine_ls_extinction_method none
_refine_ls_goodness_of_fit_ref 1.131
_refine_ls_hydrogen_treatment constr
_refine_ls_matrix_type full
_refine_ls_number_parameters 569
_refine_ls_number_reflns 11701
_refine_ls_number_restraints 110
_refine_ls_restrained_S_all 1.127
_refine_ls_R_factor_all 0.0448
_refine_ls_R_factor_gt 0.0321
_refine_ls_shift/su_max 0.037
_refine_ls_shift/su_mean 0.003
_refine_ls_structure_factor_coef Fsqd
_refine_ls_weighting_details 'calc w=1/[\s^2^(Fo^2^)+(0.0531P)^2^+0.0000P] where P=(Fo^2^+2Fc^2^)/3'
_refine_ls_weighting_scheme calc
_refine_ls_wR_factor_gt 0.0790
_refine_ls_wR_factor_ref 0.1040
_reflns_number_gt 9706
_reflns_number_total 11701
_reflns_threshold_expression >2sigma(I)
_cod_data_source_file Re2_Etdtc_para.cif
_cod_data_source_block sad
_cod_original_cell_volume 2460.4(18)
_cod_original_sg_symbol_H-M P-1
_cod_database_code 1518790

loop_
_symmetry_equiv_pos_as_xyz
'x, y, z'
'-x, -y, -z'

loop_
_atom_site_label
_atom_site_type_symbol
_atom_site_fract_x
_atom_site_fract_y
_atom_site_fract_z
_atom_site_U_iso_or_equiv
_atom_site_adp_type
_atom_site_occupancy
_atom_site_symmetry_multiplicity
_atom_site_calc_flag
_atom_site_refinement_flags
_atom_site_disorder_assembly
_atom_site_disorder_group
Re1 Re 0.662156(19) 0.667128(16) 0.779966(10) 0.02138(6) Uani 1 1 d . . .
Re2 Re 0.430908(18) 0.558123(15) 0.668739(10) 0.02141(6) Uani 1 1 d . . .
Cl1 Cl 0.44387(13) 0.60788(11) 0.78479(7) 0.0297(3) Uani 1 1 d . . .
Cl2 Cl 0.64964(12) 0.61919(10) 0.66419(7) 0.0276(2) Uani 1 1 d . . .
S1 S 0.70062(14) 0.87179(11) 0.76726(8) 0.0336(3) Uani 1 1 d . A .
S2 S 0.42688(13) 0.74613(11) 0.64694(7) 0.0298(3) Uani 1 1 d . A .
S3 S 0.34056(13) 0.50165(11) 0.53666(7) 0.0279(3) Uani 1 1 d . . .
S4 S 0.17534(13) 0.46472(13) 0.62590(7) 0.0321(3) Uani 1 1 d . . .
S5 S 0.75959(13) 0.74677(12) 0.91056(7) 0.0303(3) Uani 1 1 d . . .
S6 S 0.91781(13) 0.77653(11) 0.81787(7) 0.0281(3) Uani 1 1 d . . .
P1 P 0.40123(13) 0.36137(11) 0.67496(7) 0.0242(3) Uani 1 1 d . . .
P2 P 0.66746(13) 0.48604(11) 0.79987(7) 0.0249(3) Uani 1 1 d . . .
N2 N 0.0615(5) 0.3818(4) 0.4832(2) 0.0375(11) Uani 1 1 d . . .
N3 N 1.0379(4) 0.8527(4) 0.9600(2) 0.0354(10) Uani 1 1 d . . .
C1 C 0.8419(5) 0.5011(4) 0.8218(3) 0.0315(11) Uani 1 1 d . . .
C2 C 0.8976(6) 0.4960(5) 0.7684(4) 0.0449(15) Uani 1 1 d . . .
H2 H 0.8423 0.4777 0.7203 0.054 Uiso 1 1 calc R . .
C3 C 1.0330(7) 0.5175(6) 0.7851(4) 0.060(2) Uani 1 1 d . . .
H3 H 1.0691 0.5134 0.7485 0.073 Uiso 1 1 calc R . .
C4 C 1.1139(7) 0.5447(6) 0.8549(5) 0.064(2) Uani 1 1 d . . .
H4 H 1.2056 0.5585 0.8665 0.077 Uiso 1 1 calc R . .
C5 C 1.0617(6) 0.5519(6) 0.9082(4) 0.0541(18) Uani 1 1 d . . .
H5 H 1.1182 0.5718 0.9562 0.065 Uiso 1 1 calc R . .
C6 C 0.9258(6) 0.5299(5) 0.8917(3) 0.0421(14) Uani 1 1 d . . .
H6 H 0.8908 0.5348 0.9287 0.051 Uiso 1 1 calc R . .
C7 C 0.5661(5) 0.3646(4) 0.7190(3) 0.0307(11) Uani 1 1 d . . .
H7A H 0.6188 0.3770 0.6863 0.037 Uiso 1 1 calc R . .
H7B H 0.5484 0.2880 0.7320 0.037 Uiso 1 1 calc R . .
C8 C 0.3414(5) 0.2639(4) 0.5873(3) 0.0287(11) Uani 1 1 d . . .
C9 C 0.4308(6) 0.2844(5) 0.5493(3) 0.0345(12) Uani 1 1 d . . .
H9 H 0.5242 0.3434 0.5706 0.041 Uiso 1 1 calc R . .
C10 C 0.3862(7) 0.2208(5) 0.4814(3) 0.0455(15) Uani 1 1 d . . .
H10 H 0.4491 0.2355 0.4566 0.055 Uiso 1 1 calc R . .
C11 C 0.2482(7) 0.1344(6) 0.4484(3) 0.0527(17) Uani 1 1 d . . .
H11 H 0.2169 0.0905 0.4015 0.063 Uiso 1 1 calc R . .
C12 C 0.1597(7) 0.1146(5) 0.4855(4) 0.0546(18) Uani 1 1 d . . .
H12 H 0.0662 0.0563 0.4636 0.066 Uiso 1 1 calc R . .
C13 C 0.2032(6) 0.1775(5) 0.5542(3) 0.0388(13) Uani 1 1 d . . .
H13 H 0.1399 0.1622 0.5787 0.047 Uiso 1 1 calc R . .
C14 C 0.2850(5) 0.2656(4) 0.7183(3) 0.0310(11) Uani 1 1 d . . .
C15 C 0.2580(7) 0.1482(5) 0.7148(4) 0.0492(16) Uani 1 1 d . . .
H15 H 0.3030 0.1191 0.6920 0.059 Uiso 1 1 calc R . .
C16 C 0.1648(8) 0.0729(6) 0.7448(4) 0.062(2) Uani 1 1 d . . .
H16 H 0.1468 -0.0066 0.7422 0.074 Uiso 1 1 calc R . .
C17 C 0.0999(7) 0.1156(6) 0.7780(4) 0.064(2) Uani 1 1 d . . .
H17 H 0.0362 0.0649 0.7978 0.076 Uiso 1 1 calc R . .
C18 C 0.1267(7) 0.2315(6) 0.7828(4) 0.0591(19) Uani 1 1 d . . .
H18 H 0.0831 0.2604 0.8068 0.071 Uiso 1 1 calc R . .
C19 C 0.2180(6) 0.3068(5) 0.7522(3) 0.0434(14) Uani 1 1 d . . .
H19 H 0.2342 0.3858 0.7546 0.052 Uiso 1 1 calc R . .
C20 C 0.6081(5) 0.4092(4) 0.8678(3) 0.0321(11) Uani 1 1 d . . .
C21 C 0.5330(7) 0.4378(5) 0.9013(3) 0.0461(15) Uani 1 1 d . . .
H21 H 0.5141 0.5003 0.8912 0.055 Uiso 1 1 calc R . .
C22 C 0.4843(8) 0.3743(6) 0.9506(4) 0.063(2) Uani 1 1 d . . .
H22 H 0.4306 0.3928 0.9726 0.076 Uiso 1 1 calc R . .
C23 C 0.5150(8) 0.2847(6) 0.9670(4) 0.062(2) Uani 1 1 d . . .
H23 H 0.4869 0.2451 1.0021 0.074 Uiso 1 1 calc R . .
C24 C 0.5861(7) 0.2538(6) 0.9320(4) 0.0559(18) Uani 1 1 d . . .
H24 H 0.6036 0.1905 0.9418 0.067 Uiso 1 1 calc R . .
C25 C 0.6324(6) 0.3148(5) 0.8826(4) 0.0439(15) Uani 1 1 d . . .
H25 H 0.6809 0.2925 0.8586 0.053 Uiso 1 1 calc R . .
C26 C 0.5686(6) 0.8723(5) 0.7012(3) 0.0418(14) Uani 1 1 d . . .
C29A C 0.783(3) 1.173(2) 0.7034(16) 0.149(12) Uani 0.65(2) 1 d PU A 1
H29A H 0.8562 1.2472 0.7361 0.223 Uiso 0.65(2) 1 calc PR A 1
H29B H 0.7301 1.1897 0.6630 0.223 Uiso 0.65(2) 1 calc PR A 1
H29C H 0.8230 1.1280 0.6867 0.223 Uiso 0.65(2) 1 calc PR A 1
C28A C 0.6764(18) 1.0911(11) 0.7463(10) 0.082(5) Uani 0.65(2) 1 d PU A 1
H28A H 0.7302 1.0754 0.7878 0.098 Uiso 0.65(2) 1 calc PR A 1
H28B H 0.6367 1.1368 0.7637 0.098 Uiso 0.65(2) 1 calc PR A 1
N1A N 0.5630(13) 0.9762(11) 0.6984(7) 0.050(3) Uani 0.65(2) 1 d PDU A 1
C30A C 0.4525(15) 0.9883(13) 0.6459(8) 0.064(4) Uani 0.65(2) 1 d PDU A 1
H30A H 0.4500 1.0598 0.6648 0.077 Uiso 0.65(2) 1 calc PR A 1
H30B H 0.3624 0.9188 0.6382 0.077 Uiso 0.65(2) 1 calc PR A 1
C31A C 0.4787(15) 0.9978(13) 0.5745(8) 0.085(5) Uani 0.65(2) 1 d PU A 1
H31A H 0.4047 1.0042 0.5407 0.128 Uiso 0.65(2) 1 calc PR A 1
H31B H 0.4815 0.9272 0.5559 0.128 Uiso 0.65(2) 1 calc PR A 1
H31C H 0.5666 1.0681 0.5819 0.128 Uiso 0.65(2) 1 calc PR A 1
C29B C 0.747(4) 1.170(3) 0.739(3) 0.122(16) Uani 0.35(2) 1 d PU A 2
H29D H 0.8403 1.2361 0.7561 0.183 Uiso 0.35(2) 1 calc PR A 2
H29E H 0.7163 1.1496 0.7796 0.183 Uiso 0.35(2) 1 calc PR A 2
H29F H 0.6852 1.1923 0.7075 0.183 Uiso 0.35(2) 1 calc PR A 2
C28B C 0.744(4) 1.094(2) 0.711(2) 0.092(10) Uani 0.35(2) 1 d PU A 2
H28C H 0.8086 1.0749 0.7441 0.110 Uiso 0.35(2) 1 calc PR A 2
H28D H 0.7828 1.1197 0.6730 0.110 Uiso 0.35(2) 1 calc PR A 2
N1B N 0.607(2) 0.9746(18) 0.6753(13) 0.053(6) Uani 0.35(2) 1 d PU A 2
C30B C 0.502(3) 0.981(2) 0.6159(19) 0.079(9) Uani 0.35(2) 1 d PU A 2
H30C H 0.5528 1.0376 0.5903 0.095 Uiso 0.35(2) 1 calc PR A 2
H30D H 0.4483 0.9028 0.5830 0.095 Uiso 0.35(2) 1 calc PR A 2
C31B C 0.408(3) 1.014(2) 0.628(2) 0.113(13) Uani 0.35(2) 1 d PU A 2
H31D H 0.3467 1.0116 0.5829 0.170 Uiso 0.35(2) 1 calc PR A 2
H31E H 0.4575 1.0944 0.6577 0.170 Uiso 0.35(2) 1 calc PR A 2
H31F H 0.3539 0.9590 0.6524 0.170 Uiso 0.35(2) 1 calc PR A 2
C32 C 0.1756(5) 0.4403(4) 0.5402(3) 0.0253(10) Uani 1 1 d . . .
C33 C -0.0752(6) 0.3349(6) 0.4922(4) 0.0471(16) Uani 1 1 d . . .
H33A H -0.1443 0.3251 0.4471 0.057 Uiso 1 1 calc R . .
H33B H -0.0716 0.3932 0.5285 0.057 Uiso 1 1 calc R . .
C35 C 0.0681(7) 0.3732(7) 0.4102(4) 0.064(2) Uani 1 1 d D . .
H35A H 0.0477 0.4330 0.3899 0.077 Uiso 1 1 calc R . .
H35B H 0.1637 0.3952 0.4140 0.077 Uiso 1 1 calc R . .
C36 C -0.0224(10) 0.2593(8) 0.3599(5) 0.106(4) Uani 1 1 d D . .
H36A H -0.0083 0.2655 0.3143 0.159 Uiso 1 1 calc R . .
H36B H -0.1181 0.2369 0.3538 0.159 Uiso 1 1 calc R . .
H36C H -0.0014 0.1990 0.3779 0.159 Uiso 1 1 calc R . .
C37 C 0.9215(5) 0.7999(4) 0.9041(3) 0.0250(10) Uani 1 1 d . . .
C38 C 1.0380(6) 0.8736(6) 1.0331(3) 0.0446(15) Uani 1 1 d . . .
H38A H 0.9556 0.8804 1.0322 0.054 Uiso 1 1 calc R . .
H38B H 1.1199 0.9492 1.0609 0.054 Uiso 1 1 calc R . .
C39 C 1.0386(8) 0.7738(7) 1.0687(4) 0.073(2) Uani 1 1 d . . .
H39A H 1.0380 0.7902 1.1168 0.110 Uiso 1 1 calc R . .
H39B H 1.1212 0.7681 1.0707 0.110 Uiso 1 1 calc R . .
H39C H 0.9570 0.6989 1.0415 0.110 Uiso 1 1 calc R . .
C40 C 1.1735(6) 0.8884(5) 0.9517(3) 0.0418(14) Uani 1 1 d D . .
H40A H 1.1616 0.8332 0.9106 0.050 Uiso 1 1 calc R . .
H40B H 1.2351 0.8823 0.9943 0.050 Uiso 1 1 calc R . .
C41 C 1.2386(7) 1.0111(6) 0.9412(4) 0.065(2) Uani 1 1 d D . .
H41A H 1.3273 1.0306 0.9360 0.098 Uiso 1 1 calc R . .
H41B H 1.2525 1.0663 0.9823 0.098 Uiso 1 1 calc R . .
H41C H 1.1788 1.0172 0.8985 0.098 Uiso 1 1 calc R . .
C34 C -0.1206(7) 0.2166(6) 0.5142(4) 0.068(2) Uani 1 1 d . . .
H34A H -0.2106 0.1900 0.5195 0.103 Uiso 1 1 calc R . .
H34B H -0.0536 0.2261 0.5593 0.103 Uiso 1 1 calc R . .
H34C H -0.1268 0.1579 0.4779 0.103 Uiso 1 1 calc R . .
O1S O 1.4143(7) 1.0381(8) 1.1173(4) 0.144(4) Uani 1 1 d . . .
H1SA H 1.3589 1.0367 1.0800 0.217 Uiso 1 1 calc R . .
C1S C 1.5529(11) 1.1173(9) 1.1214(5) 0.091(3) Uani 1 1 d . . .
H1SB H 1.5643 1.1975 1.1200 0.109 Uiso 1 1 calc R . .
H1SC H 1.5714 1.0895 1.0803 0.109 Uiso 1 1 calc R . .
C2S C 1.6517(9) 1.1218(10) 1.1883(5) 0.095(3) Uani 1 1 d . . .
H2SA H 1.7456 1.1763 1.1911 0.142 Uiso 1 1 calc R . .
H2SB H 1.6415 1.0426 1.1890 0.142 Uiso 1 1 calc R . .
H2SC H 1.6331 1.1494 1.2288 0.142 Uiso 1 1 calc R . .

loop_
_atom_site_aniso_label
_atom_site_aniso_U_11
_atom_site_aniso_U_22
_atom_site_aniso_U_33
_atom_site_aniso_U_23
_atom_site_aniso_U_13
_atom_site_aniso_U_12
Re1 0.02167(10) 0.02030(10) 0.02011(11) 0.00267(8) 0.00496(8) 0.00991(8)
Re2 0.02037(10) 0.02138(10) 0.02056(11) 0.00329(8) 0.00509(8) 0.00975(8)
Cl1 0.0294(6) 0.0318(6) 0.0279(7) 0.0036(5) 0.0099(5) 0.0150(5)
Cl2 0.0268(6) 0.0298(6) 0.0252(6) 0.0049(5) 0.0080(5) 0.0133(5)
S1 0.0326(7) 0.0219(6) 0.0364(8) 0.0032(5) -0.0002(6) 0.0121(5)
S2 0.0296(6) 0.0269(6) 0.0307(7) 0.0049(5) 0.0040(6) 0.0156(5)
S3 0.0257(6) 0.0309(6) 0.0228(6) 0.0046(5) 0.0067(5) 0.0111(5)
S4 0.0234(6) 0.0417(7) 0.0269(7) 0.0058(6) 0.0063(5) 0.0136(6)
S5 0.0270(6) 0.0351(7) 0.0225(7) 0.0010(5) 0.0065(5) 0.0117(5)
S6 0.0245(6) 0.0305(6) 0.0240(7) 0.0043(5) 0.0067(5) 0.0102(5)
P1 0.0250(6) 0.0205(6) 0.0246(7) 0.0041(5) 0.0074(5) 0.0096(5)
P2 0.0272(6) 0.0232(6) 0.0244(7) 0.0053(5) 0.0060(5) 0.0139(5)
N2 0.027(2) 0.047(3) 0.027(3) 0.000(2) 0.000(2) 0.015(2)
N3 0.028(2) 0.041(3) 0.026(2) 0.002(2) 0.004(2) 0.011(2)
C1 0.031(3) 0.026(2) 0.036(3) 0.006(2) 0.006(2) 0.016(2)
C2 0.036(3) 0.054(4) 0.044(4) 0.002(3) 0.010(3) 0.024(3)
C3 0.039(4) 0.070(5) 0.077(6) 0.004(4) 0.019(4) 0.032(3)
C4 0.038(4) 0.059(4) 0.098(7) 0.021(4) 0.015(4) 0.030(3)
C5 0.031(3) 0.053(4) 0.060(5) 0.020(3) -0.006(3) 0.016(3)
C6 0.034(3) 0.038(3) 0.042(4) 0.013(3) 0.002(3) 0.012(2)
C7 0.035(3) 0.027(2) 0.032(3) 0.003(2) 0.007(2) 0.019(2)
C8 0.031(3) 0.022(2) 0.026(3) 0.003(2) 0.007(2) 0.009(2)
C9 0.038(3) 0.032(3) 0.027(3) 0.005(2) 0.011(2) 0.012(2)
C10 0.069(4) 0.036(3) 0.040(4) 0.009(3) 0.030(3) 0.026(3)
C11 0.070(5) 0.041(3) 0.030(3) -0.004(3) 0.010(3) 0.018(3)
C12 0.052(4) 0.037(3) 0.038(4) -0.005(3) 0.006(3) -0.001(3)
C13 0.035(3) 0.034(3) 0.035(3) 0.002(2) 0.009(3) 0.008(2)
C14 0.029(3) 0.030(3) 0.031(3) 0.012(2) 0.010(2) 0.011(2)
C15 0.055(4) 0.039(3) 0.064(5) 0.023(3) 0.031(4) 0.023(3)
C16 0.069(5) 0.041(4) 0.079(6) 0.033(4) 0.033(4) 0.023(3)
C17 0.051(4) 0.064(5) 0.083(6) 0.044(4) 0.038(4) 0.020(4)
C18 0.059(4) 0.065(4) 0.072(5) 0.033(4) 0.046(4) 0.030(4)
C19 0.048(4) 0.039(3) 0.047(4) 0.012(3) 0.024(3) 0.018(3)
C20 0.034(3) 0.028(3) 0.027(3) 0.009(2) 0.006(2) 0.012(2)
C21 0.066(4) 0.037(3) 0.041(4) 0.015(3) 0.026(3) 0.023(3)
C22 0.085(5) 0.047(4) 0.059(5) 0.020(3) 0.046(4) 0.019(4)
C23 0.076(5) 0.046(4) 0.040(4) 0.025(3) 0.018(4) 0.009(4)
C24 0.055(4) 0.041(3) 0.063(5) 0.033(3) 0.014(4) 0.016(3)
C25 0.038(3) 0.035(3) 0.059(4) 0.021(3) 0.013(3) 0.018(3)
C26 0.041(3) 0.026(3) 0.043(4) 0.004(2) -0.001(3) 0.013(2)
C29A 0.089(15) 0.070(13) 0.19(2) 0.004(14) 0.018(13) -0.021(10)
C28A 0.085(10) 0.027(6) 0.090(11) -0.002(6) -0.023(7) 0.024(6)
N1A 0.050(6) 0.032(4) 0.059(7) 0.001(4) -0.005(5) 0.026(4)
C30A 0.061(8) 0.056(7) 0.079(9) 0.000(6) 0.001(6) 0.047(6)
C31A 0.068(9) 0.066(8) 0.087(9) 0.045(8) -0.002(7) 0.016(7)
C29B 0.047(17) 0.052(15) 0.19(4) -0.010(18) -0.04(2) 0.017(13)
C28B 0.076(16) 0.027(9) 0.103(19) 0.019(11) -0.041(14) 0.007(9)
N1B 0.043(11) 0.024(7) 0.074(14) 0.027(8) -0.004(8) 0.012(7)
C30B 0.070(15) 0.033(10) 0.10(2) 0.025(12) -0.024(13) 0.027(10)
C31B 0.11(2) 0.069(15) 0.14(3) -0.010(15) -0.042(18) 0.075(15)
C32 0.024(2) 0.021(2) 0.030(3) 0.005(2) 0.007(2) 0.0118(19)
C33 0.024(3) 0.065(4) 0.041(4) 0.002(3) 0.002(3) 0.019(3)
C35 0.042(4) 0.096(6) 0.034(4) -0.006(4) 0.009(3) 0.022(4)
C36 0.116(8) 0.094(7) 0.061(6) -0.021(5) 0.025(6) 0.021(6)
C37 0.024(2) 0.023(2) 0.028(3) 0.005(2) 0.009(2) 0.0117(19)
C38 0.036(3) 0.057(4) 0.026(3) -0.005(3) 0.003(3) 0.017(3)
C39 0.081(6) 0.101(6) 0.040(4) 0.026(4) 0.022(4) 0.044(5)
C40 0.027(3) 0.054(4) 0.035(3) 0.003(3) 0.006(3) 0.015(3)
C41 0.058(4) 0.049(4) 0.083(6) 0.006(4) 0.036(4) 0.015(3)
C34 0.037(4) 0.058(4) 0.082(6) 0.015(4) 0.013(4) 0.004(3)
O1S 0.076(5) 0.223(9) 0.093(6) -0.061(6) -0.016(4) 0.078(6)
C1S 0.113(8) 0.119(8) 0.071(6) 0.019(6) 0.030(6) 0.083(7)
C2S 0.084(6) 0.162(10) 0.058(6) 0.014(6) 0.024(5) 0.076(7)

loop_
_atom_type_symbol
_atom_type_description
_atom_type_scat_dispersion_real
_atom_type_scat_dispersion_imag
_atom_type_scat_source
C C 0.0033 0.0016 'International Tables Vol C Tables 4.2.6.8 and 6.1.1.4'
H H 0.0000 0.0000 'International Tables Vol C Tables 4.2.6.8 and 6.1.1.4'
N N 0.0061 0.0033 'International Tables Vol C Tables 4.2.6.8 and 6.1.1.4'
O O 0.0106 0.0060 'International Tables Vol C Tables 4.2.6.8 and 6.1.1.4'
P P 0.1023 0.0942 'International Tables Vol C Tables 4.2.6.8 and 6.1.1.4'
S S 0.1246 0.1234 'International Tables Vol C Tables 4.2.6.8 and 6.1.1.4'
Cl Cl 0.1484 0.1585 'International Tables Vol C Tables 4.2.6.8 and 6.1.1.4'
Re Re -1.0185 7.2310 'International Tables Vol C Tables 4.2.6.8 and 6.1.1.4'

loop_
_geom_angle_atom_site_label_1
_geom_angle_atom_site_label_2
_geom_angle_atom_site_label_3
_geom_angle
Cl2 Re1 Cl1 110.08(4)
Cl2 Re1 P2 89.55(5)
Cl1 Re1 P2 96.14(5)
Cl2 Re1 S5 160.61(5)
Cl1 Re1 S5 89.30(5)
P2 Re1 S5 88.97(5)
Cl2 Re1 S6 90.08(5)
Cl1 Re1 S6 158.77(5)
P2 Re1 S6 90.43(5)
S5 Re1 S6 70.60(4)
Cl2 Re1 S1 91.00(5)
Cl1 Re1 S1 92.80(5)
P2 Re1 S1 170.26(5)
S5 Re1 S1 87.29(5)
S6 Re1 S1 79.84(5)
Cl2 Re1 Re2 55.00(4)
Cl1 Re1 Re2 55.08(4)
P2 Re1 Re2 94.53(4)
S5 Re1 Re2 144.38(3)
S6 Re1 Re2 144.59(3)
S1 Re1 Re2 93.75(4)
Cl2 Re2 Cl1 109.83(4)
Cl2 Re2 P1 90.40(4)
Cl1 Re2 P1 94.91(5)
Cl2 Re2 S4 158.57(5)
Cl1 Re2 S4 91.58(5)
P1 Re2 S4 86.82(5)
Cl2 Re2 S3 88.42(5)
Cl1 Re2 S3 160.71(5)
P1 Re2 S3 91.04(5)
S4 Re2 S3 70.41(4)
Cl2 Re2 S2 95.10(4)
Cl1 Re2 S2 89.69(5)
P1 Re2 S2 171.21(4)
S4 Re2 S2 85.56(5)
S3 Re2 S2 82.27(5)
Cl2 Re2 Re1 54.89(4)
Cl1 Re2 Re1 54.94(4)
P1 Re2 Re1 94.18(4)
S4 Re2 Re1 146.50(4)
S3 Re2 Re1 142.90(3)
S2 Re2 Re1 94.59(4)
Re1 Cl1 Re2 69.97(4)
Re1 Cl2 Re2 70.11(4)
C26 S1 Re1 114.00(19)
C26 S2 Re2 113.9(2)
C32 S3 Re2 88.50(18)
C32 S4 Re2 88.62(17)
C37 S5 Re1 88.06(18)
C37 S6 Re1 88.13(17)
C8 P1 C14 102.5(2)
C8 P1 C7 101.7(2)
C14 P1 C7 103.7(2)
C8 P1 Re2 113.49(17)
C14 P1 Re2 121.15(18)
C7 P1 Re2 112.07(17)
C20 P2 C7 101.5(2)
C20 P2 C1 101.3(2)
C7 P2 C1 103.0(2)
C20 P2 Re1 123.25(18)
C7 P2 Re1 112.17(17)
C1 P2 Re1 113.15(16)
C32 N2 C33 119.4(5)
C32 N2 C35 121.4(5)
C33 N2 C35 118.9(5)
C37 N3 C38 122.0(5)
C37 N3 C40 121.4(5)
C38 N3 C40 116.5(5)
C6 C1 C2 118.2(5)
C6 C1 P2 120.6(5)
C2 C1 P2 120.9(4)
C3 C2 C1 121.0(6)
C3 C2 H2 119.5
C1 C2 H2 119.5
C4 C3 C2 119.8(7)
C4 C3 H3 120.1
C2 C3 H3 120.1
C3 C4 C5 120.1(6)
C3 C4 H4 120.0
C5 C4 H4 120.0
C4 C5 C6 120.4(7)
C4 C5 H5 119.8
C6 C5 H5 119.8
C1 C6 C5 120.6(6)
C1 C6 H6 119.7
C5 C6 H6 119.7
P1 C7 P2 109.8(3)
P1 C7 H7A 109.7
P2 C7 H7A 109.7
P1 C7 H7B 109.7
P2 C7 H7B 109.7
H7A C7 H7B 108.2
C9 C8 C13 118.4(5)
C9 C8 P1 119.7(4)
C13 C8 P1 121.5(4)
C10 C9 C8 121.1(5)
C10 C9 H9 119.4
C8 C9 H9 119.4
C9 C10 C11 120.4(6)
C9 C10 H10 119.8
C11 C10 H10 119.8
C12 C11 C10 118.6(6)
C12 C11 H11 120.7
C10 C11 H11 120.7
C11 C12 C13 121.7(6)
C11 C12 H12 119.1
C13 C12 H12 119.1
C12 C13 C8 119.7(6)
C12 C13 H13 120.1
C8 C13 H13 120.1
C19 C14 C15 118.8(5)
C19 C14 P1 120.9(4)
C15 C14 P1 120.2(4)
C14 C15 C16 120.7(6)
C14 C15 H15 119.7
C16 C15 H15 119.7
C17 C16 C15 119.5(6)
C17 C16 H16 120.3
C15 C16 H16 120.3
C16 C17 C18 120.6(6)
C16 C17 H17 119.7
C18 C17 H17 119.7
C17 C18 C19 120.4(6)
C17 C18 H18 119.8
C19 C18 H18 119.8
C14 C19 C18 120.1(6)
C14 C19 H19 120.0
C18 C19 H19 120.0
C21 C20 C25 118.9(5)
C21 C20 P2 121.5(4)
C25 C20 P2 119.4(4)
C20 C21 C22 120.2(6)
C20 C21 H21 119.9
C22 C21 H21 119.9
C23 C22 C21 119.9(7)
C23 C22 H22 120.0
C21 C22 H22 120.0
C24 C23 C22 119.8(6)
C24 C23 H23 120.1
C22 C23 H23 120.1
C23 C24 C25 120.4(6)
C23 C24 H24 119.8
C25 C24 H24 119.8
C24 C25 C20 120.6(6)
C24 C25 H25 119.7
C20 C25 H25 119.7
N1A C26 N1B 32.7(10)
N1A C26 S2 116.2(6)
N1B C26 S2 117.3(10)
N1A C26 S1 119.5(6)
N1B C26 S1 114.5(9)
S2 C26 S1 123.5(3)
C28A C29A H29A 109.5
C28A C29A H29B 109.5
H29A C29A H29B 109.5
C28A C29A H29C 109.5
H29A C29A H29C 109.5
H29B C29A H29C 109.5
N1A C28A C29A 111.2(16)
N1A C28A H28A 109.4
C29A C28A H28A 109.4
N1A C28A H28B 109.4
C29A C28A H28B 109.4
H28A C28A H28B 108.0
C26 N1A C28A 121.3(9)
C26 N1A C30A 125.0(10)
C28A N1A C30A 113.6(10)
N1A C30A C31A 110.7(15)
N1A C30A H30A 109.5
C31A C30A H30A 109.5
N1A C30A H30B 109.5
C31A C30A H30B 109.5
H30A C30A H30B 108.1
C30A C31A H31A 109.4
C30A C31A H31B 109.5
H31A C31A H31B 109.5
C30A C31A H31C 109.5
H31A C31A H31C 109.5
H31B C31A H31C 109.5
C28B C29B H29D 109.5
C28B C29B H29E 109.5
H29D C29B H29E 109.5
C28B C29B H29F 109.5
H29D C29B H29F 109.5
H29E C29B H29F 109.5
C29B C28B N1B 121(5)
C29B C28B H28C 106.9
N1B C28B H28C 107.0
C29B C28B H28D 107.0
N1B C28B H28D 107.0
H28C C28B H28D 106.7
C26 N1B C30B 118.7(18)
C26 N1B C28B 125.5(17)
C30B N1B C28B 115.1(17)
C31B C30B N1B 121(4)
C31B C30B H30C 106.9
N1B C30B H30C 107.0
C31B C30B H30D 107.0
N1B C30B H30D 107.0
H30C C30B H30D 106.7
C30B C31B H31D 109.5
C30B C31B H31E 109.5
H31D C31B H31E 109.5
C30B C31B H31F 109.4
H31D C31B H31F 109.5
H31E C31B H31F 109.5
N2 C32 S4 123.9(4)
N2 C32 S3 123.9(4)
S4 C32 S3 112.2(3)
N2 C33 C34 112.8(5)
N2 C33 H33A 109.0
C34 C33 H33A 109.0
N2 C33 H33B 109.0
C34 C33 H33B 109.0
H33A C33 H33B 107.8
C36 C35 N2 117.6(7)
C36 C35 H35A 107.9
N2 C35 H35A 107.9
C36 C35 H35B 107.9
N2 C35 H35B 107.9
H35A C35 H35B 107.2
C35 C36 H36A 109.5
C35 C36 H36B 109.5
H36A C36 H36B 109.5
C35 C36 H36C 109.5
H36A C36 H36C 109.5
H36B C36 H36C 109.5
N3 C37 S6 123.3(4)
N3 C37 S5 123.7(4)
S6 C37 S5 113.0(3)
N3 C38 C39 111.7(5)
N3 C38 H38A 109.3
C39 C38 H38A 109.3
N3 C38 H38B 109.3
C39 C38 H38B 109.3
H38A C38 H38B 107.9
C38 C39 H39A 109.5
C38 C39 H39B 109.5
H39A C39 H39B 109.5
C38 C39 H39C 109.5
H39A C39 H39C 109.5
H39B C39 H39C 109.5
N3 C40 C41 112.4(5)
N3 C40 H40A 109.1
C41 C40 H40A 109.1
N3 C40 H40B 109.1
C41 C40 H40B 109.1
H40A C40 H40B 107.9
C40 C41 H41A 109.5
C40 C41 H41B 109.5
H41A C41 H41B 109.5
C40 C41 H41C 109.5
H41A C41 H41C 109.5
H41B C41 H41C 109.5
C33 C34 H34A 109.5
C33 C34 H34B 109.5
H34A C34 H34B 109.5
C33 C34 H34C 109.5
H34A C34 H34C 109.5
H34B C34 H34C 109.5
C1S O1S H1SA 109.5
O1S C1S C2S 109.7(8)
O1S C1S H1SB 109.7
C2S C1S H1SB 109.7
O1S C1S H1SC 109.7
C2S C1S H1SC 109.7
H1SB C1S H1SC 108.2
C1S C2S H2SA 109.5
C1S C2S H2SB 109.5
H2SA C2S H2SB 109.5
C1S C2S H2SC 109.5
H2SA C2S H2SC 109.5
H2SB C2S H2SC 109.5

loop_
_geom_bond_atom_site_label_1
_geom_bond_atom_site_label_2
_geom_bond_distance
Re1 Cl2 2.2952(16)
Re1 Cl1 2.2988(16)
Re1 P2 2.4074(16)
Re1 S5 2.4697(17)
Re1 S6 2.4707(17)
Re1 S1 2.5048(17)
Re1 Re2 2.6385(9)
Re2 Cl2 2.2984(16)
Re2 Cl1 2.3027(16)
Re2 P1 2.4082(16)
Re2 S4 2.4711(17)
Re2 S3 2.4732(17)
Re2 S2 2.4979(16)
S1 C26 1.718(6)
S2 C26 1.698(6)
S3 C32 1.718(5)
S4 C32 1.716(5)
S5 C37 1.714(5)
S6 C37 1.709(5)
P1 C8 1.833(5)
P1 C14 1.832(5)
P1 C7 1.833(5)
P2 C20 1.837(5)
P2 C7 1.839(5)
P2 C1 1.840(5)
N2 C32 1.328(7)
N2 C33 1.475(7)
N2 C35 1.478(8)
N3 C37 1.327(7)
N3 C38 1.463(7)
N3 C40 1.472(7)
C1 C6 1.373(8)
C1 C2 1.393(8)
C2 C3 1.384(8)
C2 H2 0.9400
C3 C4 1.365(11)
C3 H3 0.9400
C4 C5 1.368(11)
C4 H4 0.9400
C5 C6 1.388(8)
C5 H5 0.9400
C6 H6 0.9400
C7 H7A 0.9800
C7 H7B 0.9800
C8 C9 1.379(7)
C8 C13 1.392(7)
C9 C10 1.361(8)
C9 H9 0.9400
C10 C11 1.390(9)
C10 H10 0.9400
C11 C12 1.357(9)
C11 H11 0.9400
C12 C13 1.374(8)
C12 H12 0.9400
C13 H13 0.9400
C14 C19 1.383(8)
C14 C15 1.387(7)
C15 C16 1.396(9)
C15 H15 0.9400
C16 C17 1.365(10)
C16 H16 0.9400
C17 C18 1.367(9)
C17 H17 0.9400
C18 C19 1.390(8)
C18 H18 0.9400
C19 H19 0.9400
C20 C21 1.369(8)
C20 C25 1.390(7)
C21 C22 1.398(8)
C21 H21 0.9400
C22 C23 1.378(10)
C22 H22 0.9400
C23 C24 1.363(10)
C23 H23 0.9400
C24 C25 1.377(8)
C24 H24 0.9400
C25 H25 0.9400
C26 N1A 1.365(12)
C26 N1B 1.375(19)
C29A C28A 1.70(4)
C29A H29A 0.9700
C29A H29B 0.9700
C29A H29C 0.9700
C28A N1A 1.480(16)
C28A H28A 0.9800
C28A H28B 0.9800
N1A C30A 1.483(14)
C30A C31A 1.54(3)
C30A H30A 0.9800
C30A H30B 0.9800
C31A H31A 0.9700
C31A H31B 0.9700
C31A H31C 0.9700
C29B C28B 1.08(6)
C29B H29D 0.9700
C29B H29E 0.9700
C29B H29F 0.9700
C28B N1B 1.55(3)
C28B H28C 0.9800
C28B H28D 0.9800
N1B C30B 1.48(3)
C30B C31B 1.39(5)
C30B H30C 0.9800
C30B H30D 0.9800
C31B H31D 0.9700
C31B H31E 0.9700
C31B H31F 0.9700
C33 C34 1.511(9)
C33 H33A 0.9800
C33 H33B 0.9800
C35 C36 1.446(9)
C35 H35A 0.9800
C35 H35B 0.9800
C36 H36A 0.9700
C36 H36B 0.9700
C36 H36C 0.9700
C38 C39 1.510(10)
C38 H38A 0.9800
C38 H38B 0.9800
C39 H39A 0.9700
C39 H39B 0.9700
C39 H39C 0.9700
C40 C41 1.472(8)
C40 H40A 0.9800
C40 H40B 0.9800
C41 H41A 0.9700
C41 H41B 0.9700
C41 H41C 0.9700
C34 H34A 0.9700
C34 H34B 0.9700
C34 H34C 0.9700
O1S C1S 1.430(11)
O1S H1SA 0.8300
C1S C2S 1.475(12)
C1S H1SB 0.9800
C1S H1SC 0.9800
C2S H2SA 0.9700
C2S H2SB 0.9700
C2S H2SC 0.9700
